data_4083450
loop_
_publ_author_name
'Ito, Hajime'
'Saito, Tomohisa'
'Miyahara, Takahiro'
'Zhong, Chongmin'
'Sawamura, Masaya'

_publ_section_title
;
 Gold(I) Hydride Intermediate in Catalysis: Dehydrogenative Alcohol
 Silylation Catalyzed by Gold(I) Complex
;
_journal_issue 16
_journal_name_full Organometallics
_journal_page_first 4829
_journal_paper_doi 10.1021/om900445w
_journal_volume 28
_journal_year 2009
_chemical_formula_sum 'C47 H48 Au Cl O P2'
_chemical_formula_weight 923.26
_space_group_IT_number 14
_symmetry_cell_setting monoclinic
_symmetry_Int_Tables_number 14
_symmetry_space_group_name_Hall '-P 2yn'
_symmetry_space_group_name_H-M 'P 1 21/n 1'
_cell_angle_alpha 90.0000(4)
_cell_angle_beta 107.6702(5)
_cell_angle_gamma 90.0000(4)
_cell_formula_units_Z 8
_cell_length_a 22.885(2)
_cell_length_b 16.462(2)
_cell_length_c 23.267(3)
_cell_measurement_reflns_used 21205
_cell_measurement_temperature 150.1
_cell_measurement_theta_max 27.5
_cell_measurement_theta_min 3.0
_cell_volume 8351.9(17)
_computing_cell_refinement CRYSTALCLEAR
_computing_data_collection CRYSTALCLEAR
_computing_data_reduction 'teXsan Ver. 1.11'
_computing_publication_material 'teXsan Ver. 1.11'
_computing_structure_refinement 'teXsan Ver. 1.10'
_computing_structure_solution SIR92
_diffrn_detector_area_resol_mean 14.71
_diffrn_measured_fraction_theta_full 0.9848
_diffrn_measured_fraction_theta_max 0.9848
_diffrn_measurement_device_type 'Rigaku/MSC Mercury CCD'
_diffrn_measurement_method \w
_diffrn_radiation_type 'Mo K\a'
_diffrn_radiation_wavelength 0.7107
_diffrn_reflns_av_R_equivalents 0.045
_diffrn_reflns_limit_h_max 24
_diffrn_reflns_limit_h_min -29
_diffrn_reflns_limit_k_max 21
_diffrn_reflns_limit_k_min -21
_diffrn_reflns_limit_l_max 29
_diffrn_reflns_limit_l_min -30
_diffrn_reflns_number 70118
_diffrn_reflns_theta_full 27.49
_diffrn_reflns_theta_max 27.49
_exptl_absorpt_coefficient_mu 3.710
_exptl_absorpt_correction_type none
_exptl_crystal_colour Colorless
_exptl_crystal_density_diffrn 1.468
_exptl_crystal_density_method 'not measured'
_exptl_crystal_description needle
_exptl_crystal_size_max 0.300
_exptl_crystal_size_mid 0.100
_exptl_crystal_size_min 0.100
_refine_diff_density_max 3.53
_refine_diff_density_min -2.32
_refine_ls_extinction_method none
_refine_ls_goodness_of_fit_ref 0.847
_refine_ls_hydrogen_treatment noref
_refine_ls_number_parameters 937
_refine_ls_number_reflns 18877
_refine_ls_R_factor_gt 0.0568
_refine_ls_shift/su_max 0.0040
_refine_ls_structure_factor_coef Fsqd
_refine_ls_weighting_details 'w = 1/[\s^2^(Fo^2^) + (0.08500(Max(Fo^2^,0) + 2Fc^2^)/3)^2^]'
_refine_ls_weighting_scheme calc
_refine_ls_wR_factor_ref 0.1740
_reflns_number_gt 9800
_reflns_number_total 18877
_reflns_threshold_expression F^2^>2.0\s(F^2^)
_cod_data_source_file 1b.cif
_cod_data_source_block '_ito081217'
_cod_original_cell_volume 8352.2(1)
_cod_original_formula_sum 'C47 H48 Au Cl O P2 '
_cod_database_code 4083450

loop_
_symmetry_equiv_pos_as_xyz
x,y,z
1/2-x,1/2+y,1/2-z
-x,-y,-z
1/2+x,1/2-y,1/2+z

loop_
_atom_site_label
_atom_site_type_symbol
_atom_site_fract_x
_atom_site_fract_y
_atom_site_fract_z
_atom_site_U_iso_or_equiv
_atom_site_adp_type
_atom_site_occupancy
_atom_site_calc_flag
Au(1) Au 0.19371(1) 0.12509(2) 0.21201(2) 0.02704(8) Uani 1.00 d
Au(2) Au 0.23748(2) -0.47760(2) -0.19817(2) 0.0402(1) Uani 1.00 d
Cl(1) Cl 0.08889(9) 0.1209(1) 0.2214(1) 0.0378(6) Uani 1.00 d
Cl(2) Cl 0.3174(1) -0.4813(2) -0.0999(1) 0.0573(8) Uani 1.00 d
P(1) P 0.28035(10) 0.1129(1) 0.29621(10) 0.0266(5) Uani 1.00 d
P(2) P 0.20339(9) 0.1320(1) 0.11504(10) 0.0271(6) Uani 1.00 d
P(3) P 0.1342(1) -0.4910(1) -0.2038(1) 0.0370(7) Uani 1.00 d
P(4) P 0.2609(1) -0.4619(1) -0.2877(1) 0.0392(7) Uani 1.00 d
O(1) O 0.3039(2) 0.0320(3) 0.1899(2) 0.023(1) Uani 1.00 d
O(2) O 0.1366(3) -0.3896(3) -0.3043(3) 0.037(2) Uani 1.00 d
C(1) C 0.2717(3) 0.1197(4) 0.3730(4) 0.028(2) Uani 1.00 d
C(2) C 0.3190(4) 0.1340(5) 0.4231(4) 0.037(3) Uani 1.00 d
C(3) C 0.3070(5) 0.1368(5) 0.4793(4) 0.041(3) Uani 1.00 d
C(4) C 0.2482(5) 0.1251(6) 0.4812(4) 0.043(3) Uani 1.00 d
C(5) C 0.2007(5) 0.1104(5) 0.4299(5) 0.041(3) Uani 1.00 d
C(6) C 0.2111(4) 0.1068(5) 0.3746(4) 0.033(2) Uani 1.00 d
C(7) C 0.3600(6) 0.1544(7) 0.5353(5) 0.064(4) Uani 1.00 d
C(8) C 0.1361(5) 0.0979(8) 0.4332(5) 0.063(4) Uani 1.00 d
C(9) C 0.1372(3) 0.1601(5) 0.0514(4) 0.030(2) Uani 1.00 d
C(10) C 0.0796(4) 0.1553(6) 0.0593(4) 0.043(3) Uani 1.00 d
C(11) C 0.0264(4) 0.1745(8) 0.0123(5) 0.056(3) Uani 1.00 d
C(12) C 0.0343(4) 0.2005(6) -0.0412(4) 0.044(3) Uani 1.00 d
C(13) C 0.0905(4) 0.2065(5) -0.0519(4) 0.034(2) Uani 1.00 d
C(14) C 0.1426(4) 0.1857(5) -0.0039(4) 0.033(2) Uani 1.00 d
C(15) C -0.0349(6) 0.164(1) 0.0206(6) 0.104(6) Uani 1.00 d
C(16) C 0.0935(4) 0.2329(6) -0.1123(4) 0.044(3) Uani 1.00 d
C(17) C 0.3386(3) 0.1879(4) 0.2977(4) 0.026(2) Uani 1.00 d
C(18) C 0.3842(3) 0.1737(5) 0.2716(4) 0.028(2) Uani 1.00 d
C(19) C 0.4280(4) 0.2337(5) 0.2697(4) 0.031(2) Uani 1.00 d
C(20) C 0.4244(4) 0.3081(5) 0.2969(4) 0.038(3) Uani 1.00 d
C(21) C 0.3799(4) 0.3236(5) 0.3248(4) 0.040(3) Uani 1.00 d
C(22) C 0.3355(4) 0.2646(5) 0.3235(4) 0.032(2) Uani 1.00 d
C(23) C 0.4744(4) 0.2206(6) 0.2383(5) 0.044(3) Uani 1.00 d
C(24) C 0.3755(5) 0.4057(6) 0.3523(6) 0.057(4) Uani 1.00 d
C(25) C 0.2643(3) 0.2021(5) 0.1114(4) 0.030(2) Uani 1.00 d
C(26) C 0.3001(4) 0.1901(7) 0.0723(5) 0.049(3) Uani 1.00 d
C(27) C 0.3432(4) 0.2493(8) 0.0694(5) 0.060(4) Uani 1.00 d
C(28) C 0.3497(4) 0.3189(7) 0.1056(6) 0.058(4) Uani 1.00 d
C(29) C 0.3169(5) 0.3305(6) 0.1446(5) 0.050(3) Uani 1.00 d
C(30) C 0.2726(4) 0.2709(5) 0.1466(4) 0.040(3) Uani 1.00 d
C(31) C 0.3802(6) 0.236(1) 0.0275(8) 0.102(6) Uani 1.00 d
C(32) C 0.3219(6) 0.4072(7) 0.1810(6) 0.078(4) Uani 1.00 d
C(33) C 0.3162(3) 0.0142(5) 0.2944(4) 0.027(2) Uani 1.00 d
C(34) C 0.3223(3) -0.0186(4) 0.2400(4) 0.024(2) Uani 1.00 d
C(35) C 0.3440(4) -0.0951(5) 0.2353(4) 0.028(2) Uani 1.00 d
C(36) C 0.3629(4) -0.1435(5) 0.2873(4) 0.033(2) Uani 1.00 d
C(37) C 0.3582(4) -0.1123(5) 0.3415(4) 0.036(3) Uani 1.00 d
C(38) C 0.3374(4) -0.0357(5) 0.3461(4) 0.036(3) Uani 1.00 d
C(39) C 0.2284(4) 0.0335(5) 0.0939(4) 0.033(2) Uani 1.00 d
C(40) C 0.2011(4) -0.0053(6) 0.0396(4) 0.037(3) Uani 1.00 d
C(41) C 0.2179(4) -0.0831(6) 0.0283(4) 0.047(3) Uani 1.00 d
C(42) C 0.2649(4) -0.1219(5) 0.0707(4) 0.039(3) Uani 1.00 d
C(43) C 0.2967(4) -0.0841(5) 0.1259(4) 0.030(2) Uani 1.00 d
C(44) C 0.2758(4) -0.0075(5) 0.1352(4) 0.026(2) Uani 1.00 d
C(45) C 0.3507(4) -0.1201(5) 0.1753(4) 0.029(2) Uani 1.00 d
C(46) C 0.3562(4) -0.2118(5) 0.1688(4) 0.038(3) Uani 1.00 d
C(47) C 0.4106(4) -0.0794(6) 0.1693(4) 0.038(3) Uani 1.00 d
C(48) C 0.1148(4) -0.5296(5) -0.1393(4) 0.040(3) Uani 1.00 d
C(49) C 0.0549(4) -0.5424(6) -0.1364(4) 0.040(3) Uani 1.00 d
C(50) C 0.0444(4) -0.5692(6) -0.0849(5) 0.048(3) Uani 1.00 d
C(51) C 0.0956(4) -0.5864(6) -0.0340(4) 0.043(3) Uani 1.00 d
C(52) C 0.1548(4) -0.5770(5) -0.0353(4) 0.037(3) Uani 1.00 d
C(53) C 0.1634(4) -0.5459(5) -0.0880(4) 0.040(3) Uani 1.00 d
C(54) C -0.0197(4) -0.5798(7) -0.0804(5) 0.057(3) Uani 1.00 d
C(55) C 0.2085(4) -0.5981(6) 0.0176(4) 0.043(3) Uani 1.00 d
C(56) C 0.3426(4) -0.4647(6) -0.2850(5) 0.044(3) Uani 1.00 d
C(57) C 0.3834(4) -0.4628(5) -0.2288(4) 0.038(3) Uani 1.00 d
C(58) C 0.4476(5) -0.4648(6) -0.2240(6) 0.057(3) Uani 1.00 d
C(59) C 0.4656(5) -0.4810(6) -0.2751(7) 0.063(4) Uani 1.00 d
C(60) C 0.4218(5) -0.4882(6) -0.3317(6) 0.051(3) Uani 1.00 d
C(61) C 0.3600(5) -0.4791(6) -0.3353(5) 0.050(3) Uani 1.00 d
C(62) C 0.4962(5) -0.4555(8) -0.1632(7) 0.082(4) Uani 1.00 d
C(63) C 0.4418(6) -0.5066(8) -0.3846(7) 0.075(5) Uani 1.00 d
C(64) C 0.0987(4) -0.5603(5) -0.2648(4) 0.039(3) Uani 1.00 d
C(65) C 0.1241(4) -0.6362(5) -0.2650(5) 0.043(3) Uani 1.00 d
C(66) C 0.1020(5) -0.6889(6) -0.3135(5) 0.049(3) Uani 1.00 d
C(67) C 0.0560(5) -0.6627(6) -0.3642(5) 0.051(3) Uani 1.00 d
C(68) C 0.0284(5) -0.5866(6) -0.3664(5) 0.047(3) Uani 1.00 d
C(69) C 0.0502(4) -0.5356(5) -0.3166(4) 0.040(3) Uani 1.00 d
C(70) C 0.1271(6) -0.7723(7) -0.3124(7) 0.070(4) Uani 1.00 d
C(71) C -0.0203(6) -0.5575(8) -0.4218(6) 0.078(4) Uani 1.00 d
C(72) C 0.2304(4) -0.5438(6) -0.3404(5) 0.040(3) Uani 1.00 d
C(73) C 0.2587(4) -0.6203(6) -0.3245(5) 0.044(3) Uani 1.00 d
C(74) C 0.2425(4) -0.6853(6) -0.3622(5) 0.043(3) Uani 1.00 d
C(75) C 0.1972(5) -0.6751(7) -0.4170(5) 0.052(3) Uani 1.00 d
C(76) C 0.1662(5) -0.6026(7) -0.4332(5) 0.053(3) Uani 1.00 d
C(77) C 0.1853(4) -0.5365(6) -0.3935(5) 0.048(3) Uani 1.00 d
C(78) C 0.2754(5) -0.7668(7) -0.3456(6) 0.061(4) Uani 1.00 d
C(79) C 0.1169(6) -0.5945(9) -0.4922(6) 0.077(4) Uani 1.00 d
C(80) C 0.0927(4) -0.3951(5) -0.2237(4) 0.036(3) Uani 1.00 d
C(81) C 0.1006(4) -0.3524(5) -0.2731(4) 0.034(2) Uani 1.00 d
C(82) C 0.0752(4) -0.2763(5) -0.2907(4) 0.036(2) Uani 1.00 d
C(83) C 0.0425(4) -0.2413(6) -0.2559(5) 0.046(3) Uani 1.00 d
C(84) C 0.0329(4) -0.2816(6) -0.2070(4) 0.041(3) Uani 1.00 d
C(85) C 0.0575(4) -0.3583(5) -0.1920(4) 0.037(3) Uani 1.00 d
C(86) C 0.2297(4) -0.3669(6) -0.3265(5) 0.042(3) Uani 1.00 d
C(87) C 0.2673(5) -0.3151(6) -0.3483(5) 0.053(3) Uani 1.00 d
C(88) C 0.2460(5) -0.2367(6) -0.3678(5) 0.054(3) Uani 1.00 d
C(89) C 0.1885(5) -0.2106(6) -0.3660(6) 0.054(3) Uani 1.00 d
C(90) C 0.1500(4) -0.2611(6) -0.3486(5) 0.048(3) Uani 1.00 d
C(91) C 0.1734(4) -0.3381(5) -0.3261(4) 0.038(3) Uani 1.00 d
C(92) C 0.0847(4) -0.2404(6) -0.3474(5) 0.046(3) Uani 1.00 d
C(93) C 0.0396(5) -0.2820(7) -0.4029(5) 0.056(3) Uani 1.00 d
C(94) C 0.0735(5) -0.1483(6) -0.3523(6) 0.066(4) Uani 1.00 d
H(1) H 0.3596 0.1442 0.4194 0.0470 Uiso 1.00 calc
H(2) H 0.2400 0.1258 0.5193 0.0505 Uiso 1.00 calc
H(3) H 0.1782 0.0941 0.3380 0.0433 Uiso 1.00 calc
H(4) H 0.3776 0.2068 0.5325 0.0735 Uiso 1.00 calc
H(5) H 0.3476 0.1538 0.5710 0.0735 Uiso 1.00 calc
H(6) H 0.3924 0.1148 0.5406 0.0735 Uiso 1.00 calc
H(7) H 0.1093 0.1384 0.4092 0.0700 Uiso 1.00 calc
H(8) H 0.1211 0.0458 0.4182 0.0700 Uiso 1.00 calc
H(9) H 0.1353 0.1030 0.4737 0.0700 Uiso 1.00 calc
H(10) H 0.0765 0.1363 0.0979 0.0513 Uiso 1.00 calc
H(11) H 0.1827 0.1880 -0.0102 0.0399 Uiso 1.00 calc
H(12) H -0.0017 0.2142 -0.0742 0.0549 Uiso 1.00 calc
H(13) H 0.1357 0.2333 -0.1131 0.0536 Uiso 1.00 calc
H(14) H 0.0720 0.1941 -0.1429 0.0536 Uiso 1.00 calc
H(15) H 0.0765 0.2845 -0.1233 0.0536 Uiso 1.00 calc
H(16) H -0.0594 0.1278 -0.0076 0.1085 Uiso 1.00 calc
H(17) H -0.0566 0.2173 0.0140 0.1085 Uiso 1.00 calc
H(18) H -0.0319 0.1482 0.0604 0.1085 Uiso 1.00 calc
H(19) H 0.3862 0.1214 0.2542 0.0354 Uiso 1.00 calc
H(20) H 0.4532 0.3497 0.2959 0.0458 Uiso 1.00 calc
H(21) H 0.3028 0.2759 0.3403 0.0374 Uiso 1.00 calc
H(22) H 0.3775 0.4002 0.3933 0.0665 Uiso 1.00 calc
H(23) H 0.4079 0.4402 0.3491 0.0665 Uiso 1.00 calc
H(24) H 0.3371 0.4317 0.3311 0.0665 Uiso 1.00 calc
H(25) H 0.5149 0.2283 0.2653 0.0523 Uiso 1.00 calc
H(26) H 0.4682 0.2579 0.2057 0.0523 Uiso 1.00 calc
H(27) H 0.4717 0.1665 0.2226 0.0523 Uiso 1.00 calc
H(28) H 0.2947 0.1404 0.0474 0.0575 Uiso 1.00 calc
H(29) H 0.3792 0.3596 0.1042 0.0631 Uiso 1.00 calc
H(30) H 0.2475 0.2788 0.1732 0.0486 Uiso 1.00 calc
H(31) H 0.4079 0.2799 0.0274 0.1009 Uiso 1.00 calc
H(32) H 0.4023 0.1868 0.0344 0.1009 Uiso 1.00 calc
H(33) H 0.3525 0.2334 -0.0148 0.1009 Uiso 1.00 calc
H(34) H 0.3625 0.4164 0.2081 0.0895 Uiso 1.00 calc
H(35) H 0.3102 0.4549 0.1566 0.0895 Uiso 1.00 calc
H(36) H 0.2949 0.4058 0.2071 0.0895 Uiso 1.00 calc
H(37) H 0.3371 -0.0150 0.3846 0.0440 Uiso 1.00 calc
H(38) H 0.3702 -0.1458 0.3770 0.0400 Uiso 1.00 calc
H(39) H 0.3777 -0.1980 0.2850 0.0395 Uiso 1.00 calc
H(40) H 0.2763 -0.1761 0.0624 0.0484 Uiso 1.00 calc
H(41) H 0.1963 -0.1112 -0.0081 0.0562 Uiso 1.00 calc
H(42) H 0.1702 0.0232 0.0092 0.0442 Uiso 1.00 calc
H(43) H 0.4084 -0.0220 0.1738 0.0429 Uiso 1.00 calc
H(44) H 0.4142 -0.0905 0.1300 0.0429 Uiso 1.00 calc
H(45) H 0.4456 -0.0999 0.1988 0.0429 Uiso 1.00 calc
H(46) H 0.3907 -0.2315 0.1994 0.0436 Uiso 1.00 calc
H(47) H 0.3200 -0.2378 0.1725 0.0436 Uiso 1.00 calc
H(48) H 0.3601 -0.2237 0.1303 0.0436 Uiso 1.00 calc
H(49) H 0.0203 -0.5301 -0.1707 0.0444 Uiso 1.00 calc
H(50) H 0.0893 -0.6040 0.0030 0.0524 Uiso 1.00 calc
H(51) H 0.2049 -0.5351 -0.0886 0.0484 Uiso 1.00 calc
H(52) H 0.2463 -0.5893 0.0093 0.0561 Uiso 1.00 calc
H(53) H 0.2066 -0.6556 0.0270 0.0561 Uiso 1.00 calc
H(54) H 0.2079 -0.5680 0.0519 0.0561 Uiso 1.00 calc
H(55) H -0.0188 -0.6005 -0.0422 0.0674 Uiso 1.00 calc
H(56) H -0.0423 -0.6175 -0.1110 0.0674 Uiso 1.00 calc
H(57) H -0.0408 -0.5293 -0.0872 0.0674 Uiso 1.00 calc
H(58) H 0.3293 -0.4839 -0.3739 0.0651 Uiso 1.00 calc
H(59) H 0.3696 -0.4593 -0.1927 0.0434 Uiso 1.00 calc
H(60) H 0.5084 -0.4854 -0.2724 0.0799 Uiso 1.00 calc
H(61) H 0.5362 -0.4574 -0.1632 0.0867 Uiso 1.00 calc
H(62) H 0.4904 -0.4987 -0.1350 0.0867 Uiso 1.00 calc
H(63) H 0.4896 -0.4051 -0.1430 0.0867 Uiso 1.00 calc
H(64) H 0.4073 -0.5108 -0.4206 0.0814 Uiso 1.00 calc
H(65) H 0.4636 -0.5575 -0.3798 0.0814 Uiso 1.00 calc
H(66) H 0.4685 -0.4653 -0.3914 0.0814 Uiso 1.00 calc
H(67) H 0.0329 -0.4816 -0.3170 0.0455 Uiso 1.00 calc
H(68) H 0.1577 -0.6537 -0.2315 0.0517 Uiso 1.00 calc
H(69) H 0.0431 -0.6969 -0.3996 0.0603 Uiso 1.00 calc
H(70) H 0.1443 -0.7778 -0.3455 0.0861 Uiso 1.00 calc
H(71) H 0.1578 -0.7833 -0.2761 0.0861 Uiso 1.00 calc
H(72) H 0.0947 -0.8108 -0.3187 0.0861 Uiso 1.00 calc
H(73) H -0.0037 -0.5537 -0.4550 0.0868 Uiso 1.00 calc
H(74) H -0.0542 -0.5935 -0.4325 0.0868 Uiso 1.00 calc
H(75) H -0.0342 -0.5046 -0.4149 0.0868 Uiso 1.00 calc
H(76) H 0.2910 -0.6272 -0.2861 0.0468 Uiso 1.00 calc
H(77) H 0.1644 -0.4853 -0.4056 0.0557 Uiso 1.00 calc
H(78) H 0.1868 -0.7209 -0.4450 0.0571 Uiso 1.00 calc
H(79) H 0.2585 -0.8049 -0.3776 0.0770 Uiso 1.00 calc
H(80) H 0.3184 -0.7611 -0.3415 0.0770 Uiso 1.00 calc
H(81) H 0.2711 -0.7874 -0.3094 0.0770 Uiso 1.00 calc
H(82) H 0.1004 -0.5396 -0.4957 0.0846 Uiso 1.00 calc
H(83) H 0.0838 -0.6309 -0.4947 0.0846 Uiso 1.00 calc
H(84) H 0.1320 -0.6034 -0.5254 0.0846 Uiso 1.00 calc
H(85) H 0.0500 -0.3870 -0.1587 0.0457 Uiso 1.00 calc
H(86) H 0.0092 -0.2551 -0.1842 0.0483 Uiso 1.00 calc
H(87) H 0.0272 -0.1866 -0.2649 0.0541 Uiso 1.00 calc
H(88) H 0.1748 -0.1568 -0.3789 0.0663 Uiso 1.00 calc
H(89) H 0.2732 -0.1992 -0.3793 0.0600 Uiso 1.00 calc
H(90) H 0.3068 -0.3341 -0.3506 0.0653 Uiso 1.00 calc
H(91) H -0.0021 -0.2746 -0.4036 0.0694 Uiso 1.00 calc
H(92) H 0.0473 -0.3397 -0.4022 0.0694 Uiso 1.00 calc
H(93) H 0.0441 -0.2609 -0.4395 0.0694 Uiso 1.00 calc
H(94) H 0.0325 -0.1352 -0.3534 0.0705 Uiso 1.00 calc
H(95) H 0.1010 -0.1209 -0.3179 0.0705 Uiso 1.00 calc
H(96) H 0.0806 -0.1272 -0.3877 0.0705 Uiso 1.00 calc

loop_
_atom_site_aniso_label
_atom_site_aniso_U_11
_atom_site_aniso_U_22
_atom_site_aniso_U_33
_atom_site_aniso_U_12
_atom_site_aniso_U_13
_atom_site_aniso_U_23
Au(1) 0.0249(2) 0.0220(2) 0.0327(2) 0.0001(1) 0.0065(1) 0.0004(1)
Au(2) 0.0340(2) 0.0280(2) 0.0577(3) 0.0027(1) 0.0127(2) 0.0003(2)
Cl(1) 0.025(1) 0.043(1) 0.046(1) -0.0059(9) 0.0100(9) -0.008(1)
Cl(2) 0.049(2) 0.065(2) 0.053(2) 0.002(1) 0.007(1) -0.010(1)
P(1) 0.026(1) 0.024(1) 0.028(1) 0.0011(8) 0.0056(8) 0.0004(8)
P(2) 0.024(1) 0.027(1) 0.029(1) 0.0018(8) 0.0066(9) 0.0021(9)
P(3) 0.035(1) 0.030(1) 0.045(2) 0.0022(10) 0.010(1) 0.006(1)
P(4) 0.033(1) 0.027(1) 0.060(2) 0.0047(10) 0.018(1) 0.004(1)
O(1) 0.021(3) 0.020(3) 0.026(3) 0.003(2) 0.003(2) 0.002(2)
O(2) 0.033(3) 0.026(3) 0.054(4) 0.004(2) 0.016(3) 0.007(3)
C(1) 0.019(4) 0.003(3) 0.067(6) 0.009(3) 0.023(4) 0.006(3)
C(2) 0.040(5) 0.035(5) 0.029(5) 0.003(4) -0.001(4) -0.006(4)
C(3) 0.057(6) 0.033(5) 0.030(5) 0.005(4) 0.009(4) 0.005(4)
C(4) 0.060(6) 0.036(5) 0.036(6) 0.012(5) 0.019(5) 0.001(4)
C(5) 0.060(6) 0.029(5) 0.041(6) 0.004(4) 0.025(5) 0.004(4)
C(6) 0.048(5) 0.013(4) 0.038(5) 0.006(3) 0.011(4) 0.002(3)
C(7) 0.094(9) 0.070(8) 0.018(5) -0.009(7) 0.004(5) -0.001(5)
C(8) 0.070(8) 0.082(9) 0.050(7) -0.014(7) 0.036(6) -0.007(6)
C(9) 0.023(4) 0.028(4) 0.033(5) 0.004(3) -0.003(3) 0.004(4)
C(10) 0.026(5) 0.060(6) 0.043(6) 0.002(4) 0.009(4) 0.011(5)
C(11) 0.029(5) 0.090(9) 0.047(7) 0.018(5) 0.010(4) 0.016(6)
C(12) 0.027(5) 0.062(7) 0.038(6) 0.016(4) 0.003(4) 0.011(5)
C(13) 0.042(5) 0.029(4) 0.031(5) 0.007(4) 0.010(4) -0.004(4)
C(14) 0.030(4) 0.033(5) 0.031(5) 0.002(4) 0.001(4) -0.002(4)
C(15) 0.048(7) 0.20(2) 0.061(9) 0.024(10) 0.015(6) 0.04(1)
C(16) 0.051(6) 0.039(5) 0.036(6) 0.006(4) 0.005(4) 0.007(4)
C(17) 0.021(4) 0.018(4) 0.033(5) 0.001(3) 0.002(3) -0.002(3)
C(18) 0.027(4) 0.021(4) 0.035(5) 0.001(3) 0.011(3) 0.002(3)
C(19) 0.023(4) 0.036(5) 0.034(5) -0.002(4) 0.008(3) -0.002(4)
C(20) 0.023(4) 0.035(5) 0.053(6) -0.009(4) 0.008(4) -0.002(4)
C(21) 0.037(5) 0.028(5) 0.054(6) 0.000(4) 0.012(4) -0.007(4)
C(22) 0.023(4) 0.030(4) 0.041(5) -0.003(3) 0.007(4) -0.006(4)
C(23) 0.037(5) 0.052(6) 0.047(6) -0.001(4) 0.017(4) 0.003(5)
C(24) 0.053(6) 0.030(5) 0.096(9) -0.005(5) 0.032(6) -0.020(6)
C(25) 0.021(4) 0.036(5) 0.031(5) 0.002(3) 0.003(3) 0.009(4)
C(26) 0.035(5) 0.064(7) 0.049(7) 0.005(5) 0.012(5) 0.018(5)
C(27) 0.028(5) 0.091(9) 0.068(8) 0.006(5) 0.022(5) 0.042(7)
C(28) 0.030(5) 0.056(7) 0.080(9) -0.013(5) 0.002(5) 0.026(6)
C(29) 0.040(6) 0.040(6) 0.056(7) -0.002(5) -0.007(5) 0.015(5)
C(30) 0.035(5) 0.029(5) 0.051(6) 0.000(4) 0.008(4) 0.017(4)
C(31) 0.064(8) 0.13(1) 0.13(1) 0.033(9) 0.053(9) 0.08(1)
C(32) 0.070(8) 0.046(7) 0.09(1) -0.017(6) -0.015(7) 0.024(7)
C(33) 0.025(4) 0.035(5) 0.022(4) -0.006(3) 0.006(3) 0.001(3)
C(34) 0.026(4) 0.019(4) 0.029(4) 0.001(3) 0.012(3) 0.002(3)
C(35) 0.029(4) 0.026(4) 0.024(4) -0.002(3) 0.002(3) 0.001(3)
C(36) 0.041(5) 0.019(4) 0.045(6) 0.008(3) 0.021(4) 0.004(4)
C(37) 0.052(6) 0.025(4) 0.031(5) 0.007(4) 0.011(4) 0.008(4)
C(38) 0.042(5) 0.035(5) 0.032(5) 0.002(4) 0.014(4) -0.003(4)
C(39) 0.034(5) 0.032(5) 0.030(5) 0.005(4) 0.007(4) 0.003(4)
C(40) 0.031(5) 0.046(5) 0.028(5) 0.006(4) -0.001(4) -0.011(4)
C(41) 0.047(6) 0.052(6) 0.031(5) 0.009(5) -0.006(4) -0.012(5)
C(42) 0.038(5) 0.032(5) 0.039(5) 0.006(4) 0.002(4) -0.006(4)
C(43) 0.038(5) 0.023(4) 0.030(5) 0.002(4) 0.012(4) -0.004(3)
C(44) 0.034(5) 0.018(4) 0.025(4) -0.001(3) 0.009(3) -0.005(3)
C(45) 0.032(4) 0.017(4) 0.039(5) -0.001(3) 0.015(4) 0.007(3)
C(46) 0.044(5) 0.030(5) 0.034(5) 0.003(4) 0.005(4) -0.010(4)
C(47) 0.039(5) 0.041(5) 0.035(5) 0.000(4) 0.014(4) -0.006(4)
C(48) 0.045(6) 0.031(5) 0.039(6) 0.002(4) 0.003(4) 0.003(4)
C(49) 0.041(5) 0.035(5) 0.038(6) 0.005(4) 0.003(4) 0.001(4)
C(50) 0.041(6) 0.048(6) 0.053(7) 0.003(5) 0.009(5) 0.006(5)
C(51) 0.042(5) 0.040(5) 0.046(6) 0.010(4) 0.012(4) 0.004(4)
C(52) 0.041(5) 0.032(5) 0.038(5) 0.008(4) 0.011(4) 0.002(4)
C(53) 0.033(5) 0.030(5) 0.049(6) 0.003(4) 0.002(4) 0.000(4)
C(54) 0.039(6) 0.064(7) 0.064(8) -0.006(5) 0.011(5) 0.011(6)
C(55) 0.041(5) 0.046(6) 0.042(6) 0.010(4) 0.010(4) 0.002(4)
C(56) 0.036(5) 0.033(5) 0.060(7) -0.001(4) 0.009(5) 0.009(5)
C(57) 0.035(5) 0.032(5) 0.043(6) 0.024(4) 0.007(4) -0.003(4)
C(58) 0.039(6) 0.032(5) 0.096(10) 0.002(4) 0.015(6) 0.006(6)
C(59) 0.053(7) 0.029(5) 0.12(1) 0.005(5) 0.042(8) 0.015(6)
C(60) 0.045(6) 0.030(5) 0.088(9) 0.001(4) 0.034(6) 0.006(5)
C(61) 0.042(6) 0.037(5) 0.075(8) 0.001(4) 0.025(5) 0.005(5)
C(62) 0.039(6) 0.057(8) 0.12(1) -0.010(6) -0.015(7) 0.002(7)
C(63) 0.057(7) 0.063(8) 0.12(1) 0.012(6) 0.049(8) 0.014(8)
C(64) 0.036(5) 0.034(5) 0.044(6) 0.005(4) 0.010(4) 0.002(4)
C(65) 0.042(5) 0.026(5) 0.066(7) 0.005(4) 0.025(5) 0.007(5)
C(66) 0.053(6) 0.035(5) 0.066(8) 0.002(5) 0.028(6) -0.003(5)
C(67) 0.056(7) 0.039(6) 0.063(8) -0.013(5) 0.023(6) -0.016(5)
C(68) 0.048(6) 0.045(6) 0.045(6) -0.009(5) 0.008(5) -0.004(5)
C(69) 0.040(5) 0.035(5) 0.044(6) 0.008(4) 0.013(4) 0.007(4)
C(70) 0.075(8) 0.033(6) 0.11(1) -0.004(6) 0.048(8) 0.001(6)
C(71) 0.069(8) 0.077(9) 0.065(9) 0.014(7) -0.012(6) -0.018(7)
C(72) 0.040(5) 0.037(5) 0.051(6) 0.007(4) 0.027(5) 0.005(4)
C(73) 0.037(5) 0.035(5) 0.063(7) 0.005(4) 0.018(5) 0.025(5)
C(74) 0.051(6) 0.036(5) 0.047(6) 0.005(4) 0.021(5) -0.008(5)
C(75) 0.055(7) 0.055(7) 0.050(7) 0.002(5) 0.023(5) -0.012(5)
C(76) 0.058(7) 0.063(7) 0.041(6) 0.005(5) 0.018(5) 0.003(5)
C(77) 0.042(6) 0.041(6) 0.064(7) 0.011(4) 0.021(5) 0.003(5)
C(78) 0.077(8) 0.041(6) 0.072(8) 0.000(6) 0.034(6) -0.006(6)
C(79) 0.071(8) 0.10(1) 0.054(8) 0.017(7) 0.005(6) 0.004(7)
C(80) 0.032(5) 0.031(5) 0.044(6) 0.003(4) 0.008(4) -0.004(4)
C(81) 0.028(4) 0.029(4) 0.043(6) 0.001(4) 0.007(4) -0.008(4)
C(82) 0.025(4) 0.028(4) 0.052(6) 0.002(4) 0.008(4) 0.011(4)
C(83) 0.044(6) 0.029(5) 0.058(7) 0.011(4) 0.004(5) -0.002(5)
C(84) 0.036(5) 0.041(5) 0.045(6) 0.006(4) 0.011(4) -0.002(4)
C(85) 0.029(5) 0.038(5) 0.039(5) -0.006(4) 0.003(4) -0.006(4)
C(86) 0.028(5) 0.037(5) 0.058(7) 0.003(4) 0.011(4) 0.012(5)
C(87) 0.053(6) 0.042(6) 0.072(8) 0.009(5) 0.032(6) 0.006(5)
C(88) 0.046(6) 0.041(6) 0.084(8) -0.009(5) 0.034(6) 0.024(5)
C(89) 0.045(6) 0.026(5) 0.092(9) 0.002(4) 0.020(6) 0.010(5)
C(90) 0.043(6) 0.029(5) 0.069(7) 0.009(4) 0.010(5) 0.016(5)
C(91) 0.035(5) 0.022(4) 0.056(6) -0.005(4) 0.013(4) 0.007(4)
C(92) 0.045(6) 0.030(5) 0.065(7) 0.012(4) 0.017(5) 0.016(5)
C(93) 0.043(6) 0.067(7) 0.054(7) 0.010(5) 0.012(5) 0.021(6)
C(94) 0.059(7) 0.038(6) 0.11(1) 0.021(5) 0.042(7) 0.026(6)

loop_
_atom_type_symbol
_atom_type_description
_atom_type_scat_dispersion_real
_atom_type_scat_dispersion_imag
_atom_type_scat_source
C C 0.003 0.002
;International Tables for Crystallography
(1992, Vol. C, Tables 4.2.6.8 and 6.1.1.1)
;
H H 0.000 0.000
;International Tables for Crystallography
(1992, Vol. C, Table 6.1.1.2)
;
O O 0.011 0.006
;International Tables for Crystallography
(1992, Vol. C, Tables 4.2.6.8 and 6.1.1.1)
;
Au Au -2.013 8.802
;International Tables for Crystallography
(1992, Vol. C, Tables 4.2.6.8 and 6.1.1.1)
;
P P 0.102 0.094
;International Tables for Crystallography
(1992, Vol. C, Tables 4.2.6.8 and 6.1.1.1)
;
Cl Cl 0.148 0.159
;International Tables for Crystallography
(1992, Vol. C, Tables 4.2.6.8 and 6.1.1.1)
;

loop_
_geom_angle_atom_site_label_1
_geom_angle_atom_site_label_2
_geom_angle_atom_site_label_3
_geom_angle
_geom_angle_publ_flag
Cl(1) Au(1) P(1) 121.49(8) yes
Cl(1) Au(1) P(2) 117.75(7) yes
P(1) Au(1) P(2) 120.61(7) yes
Cl(2) Au(2) P(3) 120.24(9) yes
Cl(2) Au(2) P(4) 121.95(9) yes
P(3) Au(2) P(4) 117.81(9) yes
Au(1) P(1) C(1) 119.3(2) yes
Au(1) P(1) C(17) 113.0(3) yes
Au(1) P(1) C(33) 109.3(3) yes
C(1) P(1) C(17) 103.5(4) yes
C(1) P(1) C(33) 104.8(3) yes
C(17) P(1) C(33) 105.9(3) yes
Au(1) P(2) C(9) 119.7(3) yes
Au(1) P(2) C(25) 111.8(3) yes
Au(1) P(2) C(39) 110.2(3) yes
C(9) P(2) C(25) 105.0(4) yes
C(9) P(2) C(39) 104.9(4) yes
C(25) P(2) C(39) 103.9(4) yes
Au(2) P(3) C(48) 119.1(3) yes
Au(2) P(3) C(64) 108.0(3) yes
Au(2) P(3) C(80) 111.8(3) yes
C(48) P(3) C(64) 105.4(4) yes
C(48) P(3) C(80) 106.0(4) yes
C(64) P(3) C(80) 105.7(4) yes
Au(2) P(4) C(56) 118.3(4) yes
Au(2) P(4) C(72) 112.2(3) yes
Au(2) P(4) C(86) 112.0(3) yes
C(56) P(4) C(72) 100.4(4) yes
C(56) P(4) C(86) 106.0(4) yes
C(72) P(4) C(86) 106.7(5) yes
C(34) O(1) C(44) 115.0(6) yes
C(81) O(2) C(91) 116.1(7) yes
P(1) C(1) C(2) 123.3(6) yes
P(1) C(1) C(6) 114.1(7) yes
C(2) C(1) C(6) 122.6(9) yes
C(1) C(2) C(3) 118.3(9) yes
C(2) C(3) C(4) 119.4(9) yes
C(2) C(3) C(7) 118.2(9) yes
C(4) C(3) C(7) 122.4(9) yes
C(3) C(4) C(5) 121.5(9) yes
C(4) C(5) C(6) 120.3(9) yes
C(4) C(5) C(8) 120.5(9) yes
C(6) C(5) C(8) 119.2(9) yes
C(1) C(6) C(5) 117.8(9) yes
P(2) C(9) C(10) 117.8(7) yes
P(2) C(9) C(14) 122.6(6) yes
C(10) C(9) C(14) 119.6(7) yes
C(9) C(10) C(11) 121.3(9) yes
C(10) C(11) C(12) 116.9(9) yes
C(10) C(11) C(15) 120.3(10) yes
C(12) C(11) C(15) 122.8(9) yes
C(11) C(12) C(13) 124.5(8) yes
C(12) C(13) C(14) 116.8(8) yes
C(12) C(13) C(16) 120.0(8) yes
C(14) C(13) C(16) 123.2(8) yes
C(9) C(14) C(13) 120.9(8) yes
P(1) C(17) C(18) 121.9(6) yes
P(1) C(17) C(22) 119.1(6) yes
C(18) C(17) C(22) 118.9(7) yes
C(17) C(18) C(19) 122.2(7) yes
C(18) C(19) C(20) 117.4(7) yes
C(18) C(19) C(23) 122.4(8) yes
C(20) C(19) C(23) 120.2(8) yes
C(19) C(20) C(21) 121.7(8) yes
C(20) C(21) C(22) 119.6(8) yes
C(20) C(21) C(24) 120.9(8) yes
C(22) C(21) C(24) 119.4(8) yes
C(17) C(22) C(21) 120.1(8) yes
P(2) C(25) C(26) 122.7(7) yes
P(2) C(25) C(30) 117.4(7) yes
C(26) C(25) C(30) 119.9(8) yes
C(25) C(26) C(27) 119(1) yes
C(26) C(27) C(28) 119.0(10) yes
C(26) C(27) C(31) 118(1) yes
C(28) C(27) C(31) 122(1) yes
C(27) C(28) C(29) 122.7(9) yes
C(28) C(29) C(30) 118(1) yes
C(28) C(29) C(32) 122(1) yes
C(30) C(29) C(32) 119(1) yes
C(25) C(30) C(29) 121.2(9) yes
P(1) C(33) C(34) 121.7(6) yes
P(1) C(33) C(38) 122.5(6) yes
C(34) C(33) C(38) 115.8(8) yes
O(1) C(34) C(33) 115.5(7) yes
O(1) C(34) C(35) 120.7(7) yes
C(33) C(34) C(35) 123.8(7) yes
C(34) C(35) C(36) 118.5(8) yes
C(34) C(35) C(45) 117.8(7) yes
C(36) C(35) C(45) 123.5(7) yes
C(35) C(36) C(37) 118.9(7) yes
C(36) C(37) C(38) 122.4(8) yes
C(33) C(38) C(37) 120.6(8) yes
P(2) C(39) C(40) 124.1(6) yes
P(2) C(39) C(44) 119.1(6) yes
C(40) C(39) C(44) 116.7(8) yes
C(39) C(40) C(41) 121.7(8) yes
C(40) C(41) C(42) 119.7(8) yes
C(41) C(42) C(43) 121.5(8) yes
C(42) C(43) C(44) 115.7(7) yes
C(42) C(43) C(45) 126.1(7) yes
C(44) C(43) C(45) 118.2(7) yes
O(1) C(44) C(39) 116.8(7) yes
O(1) C(44) C(43) 118.6(7) yes
C(39) C(44) C(43) 124.6(7) yes
C(35) C(45) C(43) 107.7(6) yes
C(35) C(45) C(46) 113.4(7) yes
C(35) C(45) C(47) 107.6(7) yes
C(43) C(45) C(46) 112.4(7) yes
C(43) C(45) C(47) 107.2(7) yes
C(46) C(45) C(47) 108.3(7) yes
P(3) C(48) C(49) 125.6(7) yes
P(3) C(48) C(53) 116.5(7) yes
C(49) C(48) C(53) 117.9(9) yes
C(48) C(49) C(50) 121.6(9) yes
C(49) C(50) C(51) 118.5(9) yes
C(49) C(50) C(54) 122.0(9) yes
C(51) C(50) C(54) 119.6(9) yes
C(50) C(51) C(52) 122.0(9) yes
C(51) C(52) C(53) 117.6(8) yes
C(51) C(52) C(55) 121.8(9) yes
C(53) C(52) C(55) 120.6(8) yes
C(48) C(53) C(52) 122.4(9) yes
P(4) C(56) C(57) 115.0(8) yes
P(4) C(56) C(61) 122.0(8) yes
C(57) C(56) C(61) 122.4(9) yes
C(56) C(57) C(58) 117.5(10) yes
C(57) C(58) C(59) 119(1) yes
C(57) C(58) C(62) 120(1) yes
C(59) C(58) C(62) 119(1) yes
C(58) C(59) C(60) 120(1) yes
C(59) C(60) C(61) 118(1) yes
C(59) C(60) C(63) 119(1) yes
C(61) C(60) C(63) 122(1) yes
C(56) C(61) C(60) 121(1) yes
P(3) C(64) C(65) 118.9(7) yes
P(3) C(64) C(69) 122.2(7) yes
C(65) C(64) C(69) 118.4(9) yes
C(64) C(65) C(66) 121.1(9) yes
C(65) C(66) C(67) 119.4(9) yes
C(65) C(66) C(70) 121(1) yes
C(67) C(66) C(70) 119(1) yes
C(66) C(67) C(68) 121.8(9) yes
C(67) C(68) C(69) 117.8(9) yes
C(67) C(68) C(71) 121.7(10) yes
C(69) C(68) C(71) 120.4(10) yes
C(64) C(69) C(68) 121.4(9) yes
P(4) C(72) C(73) 115.7(8) yes
P(4) C(72) C(77) 125.6(7) yes
C(73) C(72) C(77) 118.7(9) yes
C(72) C(73) C(74) 121.2(10) yes
C(73) C(74) C(75) 118.6(9) yes
C(73) C(74) C(78) 120.7(9) yes
C(75) C(74) C(78) 120.7(9) yes
C(74) C(75) C(76) 122.2(10) yes
C(75) C(76) C(77) 117.2(10) yes
C(75) C(76) C(79) 120(1) yes
C(77) C(76) C(79) 122(1) yes
C(72) C(77) C(76) 122.0(9) yes
P(3) C(80) C(81) 117.0(7) yes
P(3) C(80) C(85) 125.7(8) yes
C(81) C(80) C(85) 117.2(8) yes
O(2) C(81) C(80) 116.7(7) yes
O(2) C(81) C(82) 120.1(8) yes
C(80) C(81) C(82) 123.2(8) yes
C(81) C(82) C(83) 116.9(9) yes
C(81) C(82) C(92) 116.7(8) yes
C(83) C(82) C(92) 126.3(8) yes
C(82) C(83) C(84) 121.9(8) yes
C(83) C(84) C(85) 119.4(9) yes
C(80) C(85) C(84) 121.3(9) yes
P(4) C(86) C(87) 120.2(7) yes
P(4) C(86) C(91) 121.0(7) yes
C(87) C(86) C(91) 117.9(8) yes
C(86) C(87) C(88) 118.9(9) yes
C(87) C(88) C(89) 120.6(8) yes
C(88) C(89) C(90) 121.5(9) yes
C(89) C(90) C(91) 116.9(9) yes
C(89) C(90) C(92) 126.2(8) yes
C(91) C(90) C(92) 116.9(8) yes
O(2) C(91) C(86) 117.6(7) yes
O(2) C(91) C(90) 118.5(8) yes
C(86) C(91) C(90) 123.9(8) yes
C(82) C(92) C(90) 108.9(7) yes
C(82) C(92) C(93) 108.5(8) yes
C(82) C(92) C(94) 112.5(9) yes
C(90) C(92) C(93) 107.0(9) yes
C(90) C(92) C(94) 111.0(8) yes
C(93) C(92) C(94) 108.7(9) yes

loop_
_geom_bond_atom_site_label_1
_geom_bond_atom_site_label_2
_geom_bond_distance
_geom_bond_publ_flag
Au(1) Cl(1) 2.475(2) yes
Au(1) P(1) 2.335(2) yes
Au(1) P(2) 2.336(2) yes
Au(2) Cl(2) 2.457(3) yes
Au(2) P(3) 2.338(2) yes
Au(2) P(4) 2.317(3) yes
P(1) C(1) 1.860(9) yes
P(1) C(17) 1.810(8) yes
P(1) C(33) 1.826(9) yes
P(2) C(9) 1.827(8) yes
P(2) C(25) 1.832(8) yes
P(2) C(39) 1.835(9) yes
P(3) C(48) 1.80(1) yes
P(3) C(64) 1.811(10) yes
P(3) C(80) 1.829(9) yes
P(4) C(56) 1.852(10) yes
P(4) C(72) 1.81(1) yes
P(4) C(86) 1.838(9) yes
O(1) C(34) 1.390(9) yes
O(1) C(44) 1.400(9) yes
O(2) C(81) 1.39(1) yes
O(2) C(91) 1.394(10) yes
C(1) C(2) 1.35(1) yes
C(1) C(6) 1.41(1) yes
C(2) C(3) 1.42(1) yes
C(3) C(4) 1.37(1) yes
C(3) C(7) 1.51(1) yes
C(4) C(5) 1.37(1) yes
C(5) C(6) 1.38(1) yes
C(5) C(8) 1.52(1) yes
C(9) C(10) 1.39(1) yes
C(9) C(14) 1.40(1) yes
C(10) C(11) 1.40(1) yes
C(11) C(12) 1.38(1) yes
C(11) C(15) 1.48(2) yes
C(12) C(13) 1.39(1) yes
C(13) C(14) 1.41(1) yes
C(13) C(16) 1.49(1) yes
C(17) C(18) 1.38(1) yes
C(17) C(22) 1.41(1) yes
C(18) C(19) 1.42(1) yes
C(19) C(20) 1.39(1) yes
C(19) C(23) 1.48(1) yes
C(20) C(21) 1.39(1) yes
C(21) C(22) 1.40(1) yes
C(21) C(24) 1.51(1) yes
C(25) C(26) 1.41(1) yes
C(25) C(30) 1.38(1) yes
C(26) C(27) 1.40(1) yes
C(27) C(28) 1.40(2) yes
C(27) C(31) 1.49(2) yes
C(28) C(29) 1.35(2) yes
C(29) C(30) 1.42(1) yes
C(29) C(32) 1.51(2) yes
C(33) C(34) 1.42(1) yes
C(33) C(38) 1.41(1) yes
C(34) C(35) 1.37(1) yes
C(35) C(36) 1.40(1) yes
C(35) C(45) 1.51(1) yes
C(36) C(37) 1.40(1) yes
C(37) C(38) 1.36(1) yes
C(39) C(40) 1.38(1) yes
C(39) C(44) 1.39(1) yes
C(40) C(41) 1.38(1) yes
C(41) C(42) 1.38(1) yes
C(42) C(43) 1.41(1) yes
C(43) C(44) 1.39(1) yes
C(43) C(45) 1.53(1) yes
C(45) C(46) 1.53(1) yes
C(45) C(47) 1.57(1) yes
C(48) C(49) 1.41(1) yes
C(48) C(53) 1.39(1) yes
C(49) C(50) 1.37(1) yes
C(50) C(51) 1.42(1) yes
C(50) C(54) 1.51(1) yes
C(51) C(52) 1.37(1) yes
C(52) C(53) 1.40(1) yes
C(52) C(55) 1.49(1) yes
C(56) C(57) 1.36(1) yes
C(56) C(61) 1.37(1) yes
C(57) C(58) 1.44(1) yes
C(58) C(59) 1.40(2) yes
C(58) C(62) 1.52(2) yes
C(59) C(60) 1.40(2) yes
C(60) C(61) 1.40(1) yes
C(60) C(63) 1.47(2) yes
C(64) C(65) 1.38(1) yes
C(64) C(69) 1.43(1) yes
C(65) C(66) 1.39(1) yes
C(66) C(67) 1.39(1) yes
C(66) C(70) 1.48(1) yes
C(67) C(68) 1.40(1) yes
C(68) C(69) 1.39(1) yes
C(68) C(71) 1.50(2) yes
C(72) C(73) 1.41(1) yes
C(72) C(77) 1.35(1) yes
C(73) C(74) 1.36(1) yes
C(74) C(75) 1.39(1) yes
C(74) C(78) 1.53(1) yes
C(75) C(76) 1.38(1) yes
C(76) C(77) 1.41(1) yes
C(76) C(79) 1.49(2) yes
C(80) C(81) 1.40(1) yes
C(80) C(85) 1.39(1) yes
C(81) C(82) 1.39(1) yes
C(82) C(83) 1.39(1) yes
C(82) C(92) 1.52(1) yes
C(83) C(84) 1.39(1) yes
C(84) C(85) 1.38(1) yes
C(86) C(87) 1.41(1) yes
C(86) C(91) 1.38(1) yes
C(87) C(88) 1.41(1) yes
C(88) C(89) 1.40(1) yes
C(89) C(90) 1.36(1) yes
C(90) C(91) 1.41(1) yes
C(90) C(92) 1.54(1) yes
C(92) C(93) 1.55(2) yes
C(92) C(94) 1.54(1) yes

loop_
_geom_contact_atom_site_label_1
_geom_contact_atom_site_label_2
_geom_contact_distance
_geom_contact_site_symmetry_2
C(6) C(46) 3.37(1) 2_555
C(6) C(32) 3.53(1) 2_545
C(7) C(85) 3.57(1) 2_555
C(13) C(51) 3.43(1) 1_565
C(15) C(63) 3.55(2) 4_445
C(16) C(51) 3.48(1) 1_565
C(16) C(50) 3.57(1) 1_565
C(23) C(66) 3.52(1) 4_545
C(23) C(67) 3.58(1) 4_545
C(28) C(55) 3.53(1) 1_565
C(29) C(55) 3.44(1) 1_565
C(57) C(70) 3.31(1) 2_554
C(57) C(94) 3.57(2) 2_544
C(71) C(79) 3.53(2) 3_544
C(78) C(81) 3.59(2) 2_544

loop_
_geom_torsion_atom_site_label_1
_geom_torsion_atom_site_label_2
_geom_torsion_atom_site_label_3
_geom_torsion_atom_site_label_4
_geom_torsion
_geom_torsion_publ_flag
Au(1) P(1) C(1) C(2) -162.5(6) yes
Au(1) P(1) C(1) C(6) 18.6(6) yes
Au(1) P(1) C(17) C(18) -90.2(7) yes
Au(1) P(1) C(17) C(22) 86.4(7) yes
Au(1) P(1) C(33) C(34) 41.8(7) yes
Au(1) P(1) C(33) C(38) -135.8(6) yes
Au(1) P(2) C(9) C(10) -17.1(8) yes
Au(1) P(2) C(9) C(14) 163.0(6) yes
Au(1) P(2) C(25) C(26) 147.5(7) yes
Au(1) P(2) C(25) C(30) -35.6(7) yes
Au(1) P(2) C(39) C(40) 131.7(8) yes
Au(1) P(2) C(39) C(44) -45.3(7) yes
Au(2) P(3) C(48) C(49) -178.7(7) yes
Au(2) P(3) C(48) C(53) 3.0(9) yes
Au(2) P(3) C(64) C(65) 54.5(8) yes
Au(2) P(3) C(64) C(69) -117.3(7) yes
Au(2) P(3) C(80) C(81) 48.4(8) yes
Au(2) P(3) C(80) C(85) -127.0(7) yes
Au(2) P(4) C(56) C(57) -10.2(8) yes
Au(2) P(4) C(56) C(61) 161.0(7) yes
Au(2) P(4) C(72) C(73) -69.9(7) yes
Au(2) P(4) C(72) C(77) 112.6(8) yes
Au(2) P(4) C(86) C(87) 131.9(8) yes
Au(2) P(4) C(86) C(91) -37.1(9) yes
Cl(1) Au(1) P(1) C(1) -11.7(3) yes
Cl(1) Au(1) P(1) C(17) -133.6(3) yes
Cl(1) Au(1) P(1) C(33) 108.8(3) yes
Cl(1) Au(1) P(2) C(9) 15.7(3) yes
Cl(1) Au(1) P(2) C(25) 139.0(3) yes
Cl(1) Au(1) P(2) C(39) -106.0(3) yes
Cl(2) Au(2) P(3) C(48) -15.8(4) yes
Cl(2) Au(2) P(3) C(64) -135.8(3) yes
Cl(2) Au(2) P(3) C(80) 108.4(4) yes
Cl(2) Au(2) P(4) C(56) 7.5(4) yes
Cl(2) Au(2) P(4) C(72) 123.7(3) yes
Cl(2) Au(2) P(4) C(86) -116.3(3) yes
P(1) Au(1) P(2) C(9) -168.8(3) yes
P(1) Au(1) P(2) C(25) -45.4(3) yes
P(1) Au(1) P(2) C(39) 69.6(3) yes
P(1) C(1) C(2) C(3) -179.1(6) yes
P(1) C(1) C(6) C(5) 179.7(6) yes
P(1) C(17) C(18) C(19) 176.5(6) yes
P(1) C(17) C(22) C(21) -179.7(7) yes
P(1) C(33) C(34) O(1) 4.9(9) yes
P(1) C(33) C(34) C(35) -174.2(6) yes
P(1) C(33) C(38) C(37) 173.4(7) yes
P(2) Au(1) P(1) C(1) 172.9(2) yes
P(2) Au(1) P(1) C(17) 51.0(3) yes
P(2) Au(1) P(1) C(33) -66.6(3) yes
P(2) C(9) C(10) C(11) -178.9(9) yes
P(2) C(9) C(14) C(13) 179.8(6) yes
P(2) C(25) C(26) C(27) 175.9(7) yes
P(2) C(25) C(30) C(29) -177.1(7) yes
P(2) C(39) C(40) C(41) -173.7(8) yes
P(2) C(39) C(44) O(1) -3(1) yes
P(2) C(39) C(44) C(43) 176.5(7) yes
P(3) Au(2) P(4) C(56) -172.1(3) yes
P(3) Au(2) P(4) C(72) -55.9(3) yes
P(3) Au(2) P(4) C(86) 64.1(3) yes
P(3) C(48) C(49) C(50) -177.7(8) yes
P(3) C(48) C(53) C(52) -179.1(7) yes
P(3) C(64) C(65) C(66) -174.2(8) yes
P(3) C(64) C(69) C(68) 172.1(8) yes
P(3) C(80) C(81) O(2) 3(1) yes
P(3) C(80) C(81) C(82) -175.5(7) yes
P(3) C(80) C(85) C(84) 173.2(7) yes
P(4) Au(2) P(3) C(48) 163.8(3) yes
P(4) Au(2) P(3) C(64) 43.8(3) yes
P(4) Au(2) P(3) C(80) -72.0(4) yes
P(4) C(56) C(57) C(58) -179.9(7) yes
P(4) C(56) C(61) C(60) -174.3(7) yes
P(4) C(72) C(73) C(74) -175.7(8) yes
P(4) C(72) C(77) C(76) 177.0(8) yes
P(4) C(86) C(87) C(88) -168.6(9) yes
P(4) C(86) C(91) O(2) -10(1) yes
P(4) C(86) C(91) C(90) 172.0(8) yes
O(1) C(34) C(33) C(38) -177.4(7) yes
O(1) C(34) C(35) C(36) 179.1(7) yes
O(1) C(34) C(35) C(45) 3(1) yes
O(1) C(44) C(39) C(40) 179.4(7) yes
O(1) C(44) C(43) C(42) 177.7(8) yes
O(1) C(44) C(43) C(45) -1(1) yes
O(2) C(81) C(80) C(85) 179.4(7) yes
O(2) C(81) C(82) C(83) -176.9(8) yes
O(2) C(81) C(82) C(92) 4(1) yes
O(2) C(91) C(86) C(87) -179.8(9) yes
O(2) C(91) C(90) C(89) 176.1(9) yes
O(2) C(91) C(90) C(92) 0(1) yes
C(1) P(1) C(17) C(18) 139.3(7) yes
C(1) P(1) C(17) C(22) -44.1(7) yes
C(1) P(1) C(33) C(34) 170.8(6) yes
C(1) P(1) C(33) C(38) -6.8(8) yes
C(1) C(2) C(3) C(4) 0(1) yes
C(1) C(2) C(3) C(7) -178.9(8) yes
C(1) C(6) C(5) C(4) 0(1) yes
C(1) C(6) C(5) C(8) 179.3(8) yes
C(2) C(1) P(1) C(17) -36.0(7) yes
C(2) C(1) P(1) C(33) 74.8(7) yes
C(2) C(1) C(6) C(5) 0(1) yes
C(2) C(3) C(4) C(5) 0(1) yes
C(3) C(2) C(1) C(6) 0(1) yes
C(3) C(4) C(5) C(6) 0(1) yes
C(3) C(4) C(5) C(8) -179.9(9) yes
C(5) C(4) C(3) C(7) 179.0(9) yes
C(6) C(1) P(1) C(17) 145.2(5) yes
C(6) C(1) P(1) C(33) -104.0(5) yes
C(9) P(2) C(25) C(26) -81.2(8) yes
C(9) P(2) C(25) C(30) 95.7(7) yes
C(9) P(2) C(39) C(40) 1.6(9) yes
C(9) P(2) C(39) C(44) -175.4(7) yes
C(9) C(10) C(11) C(12) -1(1) yes
C(9) C(10) C(11) C(15) 176(1) yes
C(9) C(14) C(13) C(12) 0(1) yes
C(9) C(14) C(13) C(16) -178.9(8) yes
C(10) C(9) P(2) C(25) -143.7(7) yes
C(10) C(9) P(2) C(39) 107.1(8) yes
C(10) C(9) C(14) C(13) 0(1) yes
C(10) C(11) C(12) C(13) 1(1) yes
C(11) C(10) C(9) C(14) 0(1) yes
C(11) C(12) C(13) C(14) -1(1) yes
C(11) C(12) C(13) C(16) 178(1) yes
C(13) C(12) C(11) C(15) -176(1) yes
C(14) C(9) P(2) C(25) 36.4(8) yes
C(14) C(9) P(2) C(39) -72.8(8) yes
C(17) P(1) C(33) C(34) -80.2(7) yes
C(17) P(1) C(33) C(38) 102.2(7) yes
C(17) C(18) C(19) C(20) 1(1) yes
C(17) C(18) C(19) C(23) -175.8(8) yes
C(17) C(22) C(21) C(20) 4(1) yes
C(17) C(22) C(21) C(24) 179.6(9) yes
C(18) C(17) P(1) C(33) 29.4(8) yes
C(18) C(17) C(22) C(21) -2(1) yes
C(18) C(19) C(20) C(21) 0(1) yes
C(19) C(18) C(17) C(22) 0(1) yes
C(19) C(20) C(21) C(22) -2(1) yes
C(19) C(20) C(21) C(24) -177.9(9) yes
C(21) C(20) C(19) C(23) 177.4(9) yes
C(22) C(17) P(1) C(33) -154.0(7) yes
C(25) P(2) C(39) C(40) -108.3(8) yes
C(25) P(2) C(39) C(44) 74.7(8) yes
C(25) C(26) C(27) C(28) 0(1) yes
C(25) C(26) C(27) C(31) -179.3(9) yes
C(25) C(30) C(29) C(28) 1(1) yes
C(25) C(30) C(29) C(32) 176.3(9) yes
C(26) C(25) P(2) C(39) 28.7(8) yes
C(26) C(25) C(30) C(29) 0(1) yes
C(26) C(27) C(28) C(29) 1(1) yes
C(27) C(26) C(25) C(30) 0(1) yes
C(27) C(28) C(29) C(30) -2(1) yes
C(27) C(28) C(29) C(32) -176.9(10) yes
C(29) C(28) C(27) C(31) -178(1) yes
C(30) C(25) P(2) C(39) -154.4(7) yes
C(33) C(34) O(1) C(44) -143.9(7) yes
C(33) C(34) C(35) C(36) -1(1) yes
C(33) C(34) C(35) C(45) -177.2(7) yes
C(33) C(38) C(37) C(36) 3(1) yes
C(34) O(1) C(44) C(39) 144.4(7) yes
C(34) O(1) C(44) C(43) -35.6(10) yes
C(34) C(33) C(38) C(37) -4(1) yes
C(34) C(35) C(36) C(37) 0(1) yes
C(34) C(35) C(45) C(43) -37.6(9) yes
C(34) C(35) C(45) C(46) -162.6(7) yes
C(34) C(35) C(45) C(47) 77.6(9) yes
C(35) C(34) O(1) C(44) 35.1(9) yes
C(35) C(34) C(33) C(38) 3(1) yes
C(35) C(36) C(37) C(38) -1(1) yes
C(35) C(45) C(43) C(42) -142.8(9) yes
C(35) C(45) C(43) C(44) 36.6(10) yes
C(36) C(35) C(45) C(43) 147.3(8) yes
C(36) C(35) C(45) C(46) 22(1) yes
C(36) C(35) C(45) C(47) -97.4(9) yes
C(37) C(36) C(35) C(45) 175.9(8) yes
C(39) C(40) C(41) C(42) -3(1) yes
C(39) C(44) C(43) C(42) -2(1) yes
C(39) C(44) C(43) C(45) 178.3(8) yes
C(40) C(39) C(44) C(43) 0(1) yes
C(40) C(41) C(42) C(43) 0(1) yes
C(41) C(40) C(39) C(44) 3(1) yes
C(41) C(42) C(43) C(44) 2(1) yes
C(41) C(42) C(43) C(45) -178.0(9) yes
C(42) C(43) C(45) C(46) -17(1) yes
C(42) C(43) C(45) C(47) 101.7(10) yes
C(44) C(43) C(45) C(46) 162.2(8) yes
C(44) C(43) C(45) C(47) -78.9(9) yes
C(48) P(3) C(64) C(65) -73.9(8) yes
C(48) P(3) C(64) C(69) 114.3(8) yes
C(48) P(3) C(80) C(81) 179.7(7) yes
C(48) P(3) C(80) C(85) 4.3(9) yes
C(48) C(49) C(50) C(51) -1(1) yes
C(48) C(49) C(50) C(54) 177.4(9) yes
C(48) C(53) C(52) C(51) -4(1) yes
C(48) C(53) C(52) C(55) 176.5(9) yes
C(49) C(48) P(3) C(64) -57.4(9) yes
C(49) C(48) P(3) C(80) 54.3(9) yes
C(49) C(48) C(53) C(52) 2(1) yes
C(49) C(50) C(51) C(52) 0(1) yes
C(50) C(49) C(48) C(53) 0(1) yes
C(50) C(51) C(52) C(53) 2(1) yes
C(50) C(51) C(52) C(55) -177.7(9) yes
C(52) C(51) C(50) C(54) -179.3(9) yes
C(53) C(48) P(3) C(64) 124.3(7) yes
C(53) C(48) P(3) C(80) -124.0(7) yes
C(56) P(4) C(72) C(73) 56.7(8) yes
C(56) P(4) C(72) C(77) -120.8(9) yes
C(56) P(4) C(86) C(87) 1(1) yes
C(56) P(4) C(86) C(91) -167.5(8) yes
C(56) C(57) C(58) C(59) -9(1) yes
C(56) C(57) C(58) C(62) 174.6(9) yes
C(56) C(61) C(60) C(59) 0(1) yes
C(56) C(61) C(60) C(63) 177.8(10) yes
C(57) C(56) P(4) C(72) -132.6(7) yes
C(57) C(56) P(4) C(86) 116.5(8) yes
C(57) C(56) C(61) C(60) -3(1) yes
C(57) C(58) C(59) C(60) 5(1) yes
C(58) C(57) C(56) C(61) 8(1) yes
C(58) C(59) C(60) C(61) 0(1) yes
C(58) C(59) C(60) C(63) -179.0(10) yes
C(60) C(59) C(58) C(62) -178.8(9) yes
C(61) C(56) P(4) C(72) 38.6(9) yes
C(61) C(56) P(4) C(86) -72.3(9) yes
C(64) P(3) C(80) C(81) -68.8(8) yes
C(64) P(3) C(80) C(85) 115.8(8) yes
C(64) C(65) C(66) C(67) 4(1) yes
C(64) C(65) C(66) C(70) -176.8(9) yes
C(64) C(69) C(68) C(67) 0(1) yes
C(64) C(69) C(68) C(71) -176(1) yes
C(65) C(64) P(3) C(80) 174.2(7) yes
C(65) C(64) C(69) C(68) 0(1) yes
C(65) C(66) C(67) C(68) -4(1) yes
C(66) C(65) C(64) C(69) -2(1) yes
C(66) C(67) C(68) C(69) 2(1) yes
C(66) C(67) C(68) C(71) 178(1) yes
C(68) C(67) C(66) C(70) 176.5(10) yes
C(69) C(64) P(3) C(80) 2.4(9) yes
C(72) P(4) C(86) C(87) -104.9(9) yes
C(72) P(4) C(86) C(91) 86.0(9) yes
C(72) C(73) C(74) C(75) 0(1) yes
C(72) C(73) C(74) C(78) 177.3(9) yes
C(72) C(77) C(76) C(75) -2(1) yes
C(72) C(77) C(76) C(79) -179(1) yes
C(73) C(72) P(4) C(86) 167.1(7) yes
C(73) C(72) C(77) C(76) 0(1) yes
C(73) C(74) C(75) C(76) -3(1) yes
C(74) C(73) C(72) C(77) 1(1) yes
C(74) C(75) C(76) C(77) 4(1) yes
C(74) C(75) C(76) C(79) -178(1) yes
C(76) C(75) C(74) C(78) 179.4(10) yes
C(77) C(72) P(4) C(86) -10.4(10) yes
C(80) C(81) O(2) C(91) -143.6(8) yes
C(80) C(81) C(82) C(83) 2(1) yes
C(80) C(81) C(82) C(92) -176.3(8) yes
C(80) C(85) C(84) C(83) 1(1) yes
C(81) O(2) C(91) C(86) 145.2(9) yes
C(81) O(2) C(91) C(90) -37(1) yes
C(81) C(80) C(85) C(84) -2(1) yes
C(81) C(82) C(83) C(84) -2(1) yes
C(81) C(82) C(92) C(90) -38(1) yes
C(81) C(82) C(92) C(93) 77.6(10) yes
C(81) C(82) C(92) C(94) -162.1(9) yes
C(82) C(81) O(2) C(91) 35(1) yes
C(82) C(81) C(80) C(85) 0(1) yes
C(82) C(83) C(84) C(85) 1(1) yes
C(82) C(92) C(90) C(89) -139(1) yes
C(82) C(92) C(90) C(91) 36(1) yes
C(83) C(82) C(92) C(90) 143.1(9) yes
C(83) C(82) C(92) C(93) -100(1) yes
C(83) C(82) C(92) C(94) 19(1) yes
C(84) C(83) C(82) C(92) 175.5(9) yes
C(86) C(87) C(88) C(89) 0(1) yes
C(86) C(91) C(90) C(89) -6(1) yes
C(86) C(91) C(90) C(92) 177.1(10) yes
C(87) C(86) C(91) C(90) 2(1) yes
C(87) C(88) C(89) C(90) -3(1) yes
C(88) C(87) C(86) C(91) 0(1) yes
C(88) C(89) C(90) C(91) 6(1) yes
C(88) C(89) C(90) C(92) -177(1) yes
C(89) C(90) C(92) C(93) 103(1) yes
C(89) C(90) C(92) C(94) -15(1) yes
C(91) C(90) C(92) C(93) -80(1) yes
C(91) C(90) C(92) C(94) 160(1) yes
C(91) C(90) C(92) C(94) 160(1) yes
